data_4086585
loop_
_publ_author_name
'Miura-Akagi, Preston M.'
'Nakashige, Mika L.'
'Maile, Caitlin K.'
'Oshiro, Shelly M.'
'Gurr, Joshua R.'
'Yoshida, Wesley Y.'
'Royappa, A. Timothy'
'Krause, Colleen E.'
'Rheingold, Arnold L.'
'Hughes, Russell P.'
'Cain, Matthew F.'

_publ_contact_author_name
;
;
_publ_section_title
;
 Synthesis of a Tris(phosphaalkene)phosphine Ligand and Fundamental
 Organometallic Reactions on Its Sterically Shielded Metal Complexes
;
_journal_issue 13
_journal_name_full Organometallics
_journal_page_first 2224
_journal_paper_doi 10.1021/acs.organomet.6b00250
_journal_volume 35
_journal_year 2016
_chemical_formula_moiety 'C75 H102 Cl P4 Rh, C H Cl3'
_chemical_formula_sum 'C76 H103 Cl4 P4 Rh'
_chemical_formula_weight 1385.17
_space_group_crystal_system trigonal
_space_group_IT_number 148
_space_group_name_Hall '-R 3'
_space_group_name_H-M_alt 'R -3'
_symmetry_space_group_name_Hall '-R 3'
_symmetry_space_group_name_H-M 'R -3 :H'
_atom_sites_solution_hydrogens geom
_atom_sites_solution_primary dual
_audit_creation_date 2016-05-03
_audit_creation_method
;
Olex2 1.2
(compiled 2016.02.19 svn.r3266 for OlexSys, GUI svn.r5155)
;
_cell_angle_alpha 90
_cell_angle_beta 90
_cell_angle_gamma 120
_cell_formula_units_Z 18
_cell_length_a 31.949(3)
_cell_length_b 31.949(3)
_cell_length_c 42.298(4)
_cell_measurement_reflns_used 3600
_cell_measurement_temperature 100
_cell_measurement_theta_max 27.95
_cell_measurement_theta_min 2.21
_cell_volume 37391(6)
_computing_molecular_graphics 'Olex2 (Dolomanov et al., 2009)'
_computing_publication_material 'Olex2 (Dolomanov et al., 2009)'
_computing_structure_refinement 'XL (Sheldrick, 2008)'
_computing_structure_solution 'XM (Sheldrick, 2008)'
_diffrn_ambient_temperature 100.0
_diffrn_measured_fraction_theta_full 0.968
_diffrn_measured_fraction_theta_max 0.968
_diffrn_measurement_device_type 'Bruker APEX-II CCD'
_diffrn_measurement_method '\f and \w scans'
_diffrn_radiation_type MoK\a
_diffrn_radiation_wavelength 0.71073
_diffrn_reflns_av_R_equivalents 0.0715
_diffrn_reflns_av_unetI/netI 0.1078
_diffrn_reflns_Laue_measured_fraction_full 0.968
_diffrn_reflns_Laue_measured_fraction_max 0.968
_diffrn_reflns_limit_h_max 30
_diffrn_reflns_limit_h_min -30
_diffrn_reflns_limit_k_max 37
_diffrn_reflns_limit_k_min -11
_diffrn_reflns_limit_l_max 35
_diffrn_reflns_limit_l_min -50
_diffrn_reflns_number 23642
_diffrn_reflns_point_group_measured_fraction_full 0.968
_diffrn_reflns_point_group_measured_fraction_max 0.968
_diffrn_reflns_theta_full 24.999
_diffrn_reflns_theta_max 24.999
_diffrn_reflns_theta_min 1.549
_diffrn_standards_number 0
_exptl_absorpt_coefficient_mu 0.447
_exptl_absorpt_correction_T_max 0.203
_exptl_absorpt_correction_T_min 0.156
_exptl_absorpt_correction_type multi-scan
_exptl_absorpt_process_details SADABS
_exptl_crystal_colour black
_exptl_crystal_colour_primary black
_exptl_crystal_density_diffrn 1.107
_exptl_crystal_description block
_exptl_crystal_F_000 13176
_exptl_crystal_size_max 0.3
_exptl_crystal_size_mid 0.27
_exptl_crystal_size_min 0.23
_refine_diff_density_max 0.817
_refine_diff_density_min -0.736
_refine_diff_density_rms 0.088
_refine_ls_extinction_coef .
_refine_ls_extinction_method none
_refine_ls_goodness_of_fit_ref 0.914
_refine_ls_hydrogen_treatment constr
_refine_ls_matrix_type full
_refine_ls_number_parameters 824
_refine_ls_number_reflns 14169
_refine_ls_number_restraints 36
_refine_ls_restrained_S_all 0.917
_refine_ls_R_factor_all 0.0944
_refine_ls_R_factor_gt 0.0544
_refine_ls_shift/su_max 0.006
_refine_ls_shift/su_mean 0.000
_refine_ls_structure_factor_coef Fsqd
_refine_ls_weighting_details 'w=1/[\s^2^(Fo^2^)+(0.0433P)^2^] where P=(Fo^2^+2Fc^2^)/3'
_refine_ls_weighting_scheme calc
_refine_ls_wR_factor_gt 0.1206
_refine_ls_wR_factor_ref 0.1414
_reflns_Friedel_coverage 0.000
_reflns_Friedel_fraction_full .
_reflns_Friedel_fraction_max .
_reflns_number_gt 7759
_reflns_number_total 14169
_reflns_threshold_expression 'I > 2\s(I)'
_cod_data_source_file om6b00250_si_004.cif
_cod_data_source_block cain07_sq
_cod_original_cell_volume 37391(8)
_cod_database_code 4086585
_shelx_space_group_comment
;
The symmetry employed for this shelxl refinement is uniquely defined
by the following loop, which should always be used as a source of
symmetry information in preference to the above space-group names.
They are only intended as comments.
;
_shelx_estimated_absorpt_t_max 0.904
_shelx_estimated_absorpt_t_min 0.878
_olex2_refinement_description
;
1. Fixed Uiso
 At 1.2 times of:
  All C(H) groups
 At 1.5 times of:
  All C(H,H,H) groups
2. Rigid body (RIGU) restrains
 C16, C16A, C17, C17A, C18, C18A, C15
 with sigma for 1-2 distances of 0.002 and sigma for 1-3 distances of 0.002
3. Others
 Sof(C16A)=Sof(H16D)=Sof(H16E)=Sof(H16F)=Sof(C17A)=Sof(H17D)=Sof(H17E)=
 Sof(H17F)=Sof(C18A)=Sof(H18D)=Sof(H18E)=Sof(H18F)=1-FVAR(1)
 Sof(C16)=Sof(H16A)=Sof(H16B)=Sof(H16C)=Sof(C17)=Sof(H17A)=Sof(H17B)=Sof(H17C)=
 Sof(C18)=Sof(H18A)=Sof(H18B)=Sof(H18C)=FVAR(1)
4.a Ternary CH refined with riding coordinates:
 C81(H81)
4.b Aromatic/amide H refined with riding coordinates:
 C1(H1), C5(H5), C21(H21), C23(H23), C37(H37), C39(H39), C56(H56), C57(H57),
 C58(H58), C59(H59), C61(H61), C63(H63), C64(H64), C65(H65), C66(H66), C68(H68),
  C70(H70), C71(H71), C72(H72), C73(H73), C75(H75)
4.c Idealised Me refined as rotating group:
 C8(H8A,H8B,H8C), C9(H9A,H9B,H9C), C10(H10A,H10B,H10C), C12(H12A,H12B,H12C),
 C13(H13A,H13B,H13C), C14(H14A,H14B,H14C), C16(H16A,H16B,H16C), C17(H17A,H17B,
 H17C), C18(H18A,H18B,H18C), C26(H26A,H26B,H26C), C27(H27A,H27B,H27C), C28(H28A,
 H28B,H28C), C30(H30A,H30B,H30C), C31(H31A,H31B,H31C), C32(H32A,H32B,H32C),
 C34(H34A,H34B,H34C), C35(H35A,H35B,H35C), C36(H36A,H36B,H36C), C44(H44A,H44B,
 H44C), C45(H45A,H45B,H45C), C46(H46A,H46B,H46C), C48(H48A,H48B,H48C), C49(H49A,
 H49B,H49C), C50(H50A,H50B,H50C), C52(H52A,H52B,H52C), C53(H53A,H53B,H53C),
 C54(H54A,H54B,H54C), C16A(H16D,H16E,H16F), C17A(H17D,H17E,H17F), C18A(H18D,
 H18E,H18F)
;
_shelx_shelxl_version_number 2014/7
_olex2_submission_special_instructions 'No special instructions were received'

loop_
_space_group_symop_operation_xyz
'x, y, z'
'-y, x-y, z'
'-x+y, -x, z'
'x+2/3, y+1/3, z+1/3'
'-y+2/3, x-y+1/3, z+1/3'
'-x+y+2/3, -x+1/3, z+1/3'
'x+1/3, y+2/3, z+2/3'
'-y+1/3, x-y+2/3, z+2/3'
'-x+y+1/3, -x+2/3, z+2/3'
'-x, -y, -z'
'y, -x+y, -z'
'x-y, x, -z'
'-x+2/3, -y+1/3, -z+1/3'
'y+2/3, -x+y+1/3, -z+1/3'
'x-y+2/3, x+1/3, -z+1/3'
'-x+1/3, -y+2/3, -z+2/3'
'y+1/3, -x+y+2/3, -z+2/3'
'x-y+1/3, x+2/3, -z+2/3'

loop_
_atom_site_label
_atom_site_type_symbol
_atom_site_fract_x
_atom_site_fract_y
_atom_site_fract_z
_atom_site_U_iso_or_equiv
_atom_site_adp_type
_atom_site_occupancy
_atom_site_site_symmetry_order
_atom_site_calc_flag
_atom_site_refinement_flags_posn
_atom_site_refinement_flags_adp
_atom_site_refinement_flags_occupancy
_atom_site_disorder_assembly
_atom_site_disorder_group
Rh1 Rh 0.33026(2) 0.33372(2) 0.63779(2) 0.01567(10) Uani 1 1 d . . . . .
Cl1 Cl 0.33382(3) 0.34403(4) 0.58101(3) 0.0295(3) Uani 1 1 d . . . . .
Cl2 Cl 0.34028(6) 0.28669(6) 0.48806(4) 0.0809(5) Uani 1 1 d . . . . .
Cl3 Cl 0.26806(5) 0.31572(6) 0.48602(4) 0.0778(5) Uani 1 1 d . . . . .
Cl4 Cl 0.36876(5) 0.38656(5) 0.47867(4) 0.0681(4) Uani 1 1 d . . . . .
P1 P 0.32985(3) 0.33045(3) 0.69020(2) 0.0152(2) Uani 1 1 d . . . . .
P2 P 0.40803(3) 0.39430(3) 0.64183(3) 0.0175(2) Uani 1 1 d . . . . .
P3 P 0.26739(3) 0.34763(3) 0.64157(3) 0.0176(2) Uani 1 1 d . . . . .
P4 P 0.31449(3) 0.25505(3) 0.63787(3) 0.0184(3) Uani 1 1 d . . . . .
C1 C 0.47949(13) 0.43339(14) 0.55752(10) 0.0262(10) Uani 1 1 d . . . . .
H1 H 0.4791 0.4499 0.5390 0.031 Uiso 1 1 calc R . . . .
C2 C 0.45577(13) 0.43666(13) 0.58405(10) 0.0223(10) Uani 1 1 d . . . . .
C3 C 0.45629(12) 0.41160(13) 0.61206(10) 0.0185(9) Uani 1 1 d . . . . .
C4 C 0.48667(12) 0.39004(12) 0.61271(10) 0.0203(9) Uani 1 1 d . . . . .
C5 C 0.50822(13) 0.38846(13) 0.58454(10) 0.0228(10) Uani 1 1 d . . . . .
H5 H 0.5273 0.3732 0.5846 0.027 Uiso 1 1 calc R . . . .
C6 C 0.50348(14) 0.40789(14) 0.55631(11) 0.0281(11) Uani 1 1 d . . . . .
C7 C 0.43686(13) 0.47256(13) 0.58001(11) 0.0236(10) Uani 1 1 d . . . . .
C8 C 0.40498(15) 0.47466(14) 0.60664(11) 0.0365(12) Uani 1 1 d . . . . .
H8A H 0.3961 0.4991 0.6015 0.055 Uiso 1 1 calc GR . . . .
H8B H 0.4230 0.4832 0.6266 0.055 Uiso 1 1 calc GR . . . .
H8C H 0.3757 0.4430 0.6088 0.055 Uiso 1 1 calc GR . . . .
C9 C 0.48102(14) 0.52359(14) 0.57794(13) 0.0402(13) Uani 1 1 d . . . . .
H9A H 0.5020 0.5249 0.5606 0.060 Uiso 1 1 calc GR . . . .
H9B H 0.4990 0.5315 0.5979 0.060 Uiso 1 1 calc GR . . . .
H9C H 0.4703 0.5470 0.5740 0.060 Uiso 1 1 calc GR . . . .
C10 C 0.40588(15) 0.46206(16) 0.55051(12) 0.0426(13) Uani 1 1 d . . . . .
H10A H 0.4254 0.4657 0.5317 0.064 Uiso 1 1 calc GR . . . .
H10B H 0.3938 0.4848 0.5493 0.064 Uiso 1 1 calc GR . . . .
H10C H 0.3785 0.4289 0.5515 0.064 Uiso 1 1 calc GR . . . .
C11 C 0.49940(13) 0.36979(13) 0.64238(11) 0.0234(10) Uani 1 1 d . . . . .
C12 C 0.52248(15) 0.40821(15) 0.66770(12) 0.0412(13) Uani 1 1 d . . . . .
H12A H 0.5308 0.3949 0.6859 0.062 Uiso 1 1 calc GR . . . .
H12B H 0.4997 0.4187 0.6743 0.062 Uiso 1 1 calc GR . . . .
H12C H 0.5518 0.4359 0.6593 0.062 Uiso 1 1 calc GR . . . .
C13 C 0.45541(14) 0.32474(14) 0.65532(12) 0.0359(12) Uani 1 1 d . . . . .
H13A H 0.4637 0.3158 0.6755 0.054 Uiso 1 1 calc GR . . . .
H13B H 0.4453 0.2981 0.6402 0.054 Uiso 1 1 calc GR . . . .
H13C H 0.4289 0.3314 0.6585 0.054 Uiso 1 1 calc GR . . . .
C14 C 0.53691(15) 0.35402(17) 0.63503(12) 0.0452(14) Uani 1 1 d . . . . .
H14A H 0.5443 0.3422 0.6544 0.068 Uiso 1 1 calc GR . . . .
H14B H 0.5665 0.3817 0.6268 0.068 Uiso 1 1 calc GR . . . .
H14C H 0.5237 0.3282 0.6192 0.068 Uiso 1 1 calc GR . . . .
C15 C 0.52427(15) 0.40111(16) 0.52515(11) 0.0353(11) Uani 1 1 d . U . . .
C16 C 0.5512(3) 0.3709(3) 0.5298(2) 0.063(3) Uani 0.622(5) 1 d . U P A 1
H16A H 0.5797 0.3891 0.5433 0.094 Uiso 0.622(5) 1 calc GR . P A 1
H16B H 0.5613 0.3651 0.5092 0.094 Uiso 0.622(5) 1 calc GR . P A 1
H16C H 0.5291 0.3399 0.5399 0.094 Uiso 0.622(5) 1 calc GR . P A 1
C17 C 0.4856(3) 0.3732(3) 0.5019(2) 0.052(2) Uani 0.622(5) 1 d . U P A 1
H17A H 0.4633 0.3412 0.5105 0.079 Uiso 0.622(5) 1 calc GR . P A 1
H17B H 0.5000 0.3697 0.4823 0.079 Uiso 0.622(5) 1 calc GR . P A 1
H17C H 0.4680 0.3903 0.4974 0.079 Uiso 0.622(5) 1 calc GR . P A 1
C18 C 0.5614(3) 0.4492(3) 0.5115(2) 0.059(3) Uani 0.622(5) 1 d . U P A 1
H18A H 0.5452 0.4664 0.5038 0.089 Uiso 0.622(5) 1 calc GR . P A 1
H18B H 0.5781 0.4438 0.4939 0.089 Uiso 0.622(5) 1 calc GR . P A 1
H18C H 0.5848 0.4685 0.5279 0.089 Uiso 0.622(5) 1 calc GR . P A 1
C19 C 0.28056(13) 0.20564(12) 0.60888(10) 0.0202(9) Uani 1 1 d . . . . .
C20 C 0.22932(13) 0.17551(13) 0.61080(10) 0.0198(9) Uani 1 1 d . . . . .
C21 C 0.20405(13) 0.15235(12) 0.58336(11) 0.0218(10) Uani 1 1 d . . . . .
H21 H 0.1699 0.1330 0.5845 0.026 Uiso 1 1 calc R . . . .
C22 C 0.22639(14) 0.15615(13) 0.55468(10) 0.0220(10) Uani 1 1 d . . . . .
C23 C 0.27656(13) 0.18042(13) 0.55456(10) 0.0232(10) Uani 1 1 d . . . . .
H23 H 0.2923 0.1804 0.5355 0.028 Uiso 1 1 calc R . . . .
C24 C 0.30493(13) 0.20452(13) 0.58028(10) 0.0216(10) Uani 1 1 d . . . . .
C25 C 0.19806(13) 0.16384(13) 0.64134(10) 0.0231(10) Uani 1 1 d . . . . .
C26 C 0.14408(13) 0.12738(15) 0.63524(12) 0.0461(14) Uani 1 1 d . . . . .
H26A H 0.1259 0.1216 0.6550 0.069 Uiso 1 1 calc GR . . . .
H26B H 0.1406 0.0969 0.6276 0.069 Uiso 1 1 calc GR . . . .
H26C H 0.1315 0.1406 0.6193 0.069 Uiso 1 1 calc GR . . . .
C27 C 0.19861(14) 0.20819(14) 0.65462(12) 0.0386(13) Uani 1 1 d . . . . .
H27A H 0.1814 0.2001 0.6749 0.058 Uiso 1 1 calc GR . . . .
H27B H 0.1827 0.2193 0.6397 0.058 Uiso 1 1 calc GR . . . .
H27C H 0.2321 0.2339 0.6579 0.058 Uiso 1 1 calc GR . . . .
C28 C 0.21391(16) 0.14021(16) 0.66651(12) 0.0455(14) Uani 1 1 d . . . . .
H28A H 0.1933 0.1327 0.6852 0.068 Uiso 1 1 calc GR . . . .
H28B H 0.2476 0.1624 0.6724 0.068 Uiso 1 1 calc GR . . . .
H28C H 0.2110 0.1103 0.6580 0.068 Uiso 1 1 calc GR . . . .
C29 C 0.19771(15) 0.13194(15) 0.52427(11) 0.0300(11) Uani 1 1 d . . . . .
C30 C 0.14295(14) 0.11096(16) 0.52901(12) 0.0448(13) Uani 1 1 d . . . . .
H30A H 0.1368 0.1366 0.5361 0.067 Uiso 1 1 calc GR . . . .
H30B H 0.1311 0.0853 0.5450 0.067 Uiso 1 1 calc GR . . . .
H30C H 0.1261 0.0976 0.5090 0.067 Uiso 1 1 calc GR . . . .
C31 C 0.20621(16) 0.09064(15) 0.51526(12) 0.0433(13) Uani 1 1 d . . . . .
H31A H 0.2410 0.1030 0.5128 0.065 Uiso 1 1 calc GR . . . .
H31B H 0.1897 0.0763 0.4953 0.065 Uiso 1 1 calc GR . . . .
H31C H 0.1935 0.0660 0.5319 0.065 Uiso 1 1 calc GR . . . .
C32 C 0.21472(15) 0.16929(15) 0.49786(11) 0.0377(12) Uani 1 1 d . . . . .
H32A H 0.2098 0.1960 0.5042 0.057 Uiso 1 1 calc GR . . . .
H32B H 0.1962 0.1542 0.4786 0.057 Uiso 1 1 calc GR . . . .
H32C H 0.2491 0.1817 0.4938 0.057 Uiso 1 1 calc GR . . . .
C33 C 0.36054(13) 0.22500(13) 0.57697(11) 0.0236(10) Uani 1 1 d . . . . .
C34 C 0.37324(15) 0.20736(17) 0.54670(13) 0.0480(14) Uani 1 1 d . . . . .
H34A H 0.3659 0.2211 0.5282 0.072 Uiso 1 1 calc GR . . . .
H34B H 0.3542 0.1720 0.5457 0.072 Uiso 1 1 calc GR . . . .
H34C H 0.4077 0.2177 0.5468 0.072 Uiso 1 1 calc GR . . . .
C35 C 0.37904(14) 0.20455(14) 0.60365(11) 0.0352(12) Uani 1 1 d . . . . .
H35A H 0.4140 0.2179 0.6013 0.053 Uiso 1 1 calc GR . . . .
H35B H 0.3626 0.1692 0.6020 0.053 Uiso 1 1 calc GR . . . .
H35C H 0.3722 0.2137 0.6243 0.053 Uiso 1 1 calc GR . . . .
C36 C 0.39007(14) 0.27932(14) 0.57678(12) 0.0408(13) Uani 1 1 d . . . . .
H36A H 0.3797 0.2920 0.5592 0.061 Uiso 1 1 calc GR . . . .
H36B H 0.4243 0.2894 0.5743 0.061 Uiso 1 1 calc GR . . . .
H36C H 0.3854 0.2919 0.5968 0.061 Uiso 1 1 calc GR . . . .
C37 C 0.28098(13) 0.46034(13) 0.58808(10) 0.0213(10) Uani 1 1 d . . . . .
H37 H 0.2965 0.4945 0.5897 0.026 Uiso 1 1 calc R . . . .
C38 C 0.26561(13) 0.43958(14) 0.55872(11) 0.0232(10) Uani 1 1 d . . . . .
C39 C 0.23807(13) 0.38959(14) 0.55769(10) 0.0242(10) Uani 1 1 d . . . . .
H39 H 0.2240 0.3748 0.5381 0.029 Uiso 1 1 calc R . . . .
C40 C 0.22987(13) 0.35985(13) 0.58360(10) 0.0209(9) Uani 1 1 d . . . . .
C41 C 0.25291(13) 0.38260(13) 0.61302(10) 0.0202(9) Uani 1 1 d . . . . .
C42 C 0.27507(13) 0.43389(13) 0.61567(10) 0.0215(10) Uani 1 1 d . . . . .
C43 C 0.27479(14) 0.46969(14) 0.52840(11) 0.0264(10) Uani 1 1 d . . . . .
C44 C 0.29270(15) 0.44966(15) 0.50203(11) 0.0356(11) Uani 1 1 d . . . . .
H44A H 0.3007 0.4703 0.4833 0.053 Uiso 1 1 calc GR . . . .
H44B H 0.2673 0.4168 0.4967 0.053 Uiso 1 1 calc GR . . . .
H44C H 0.3216 0.4491 0.5092 0.053 Uiso 1 1 calc GR . . . .
C45 C 0.22784(14) 0.46710(16) 0.51787(11) 0.0387(12) Uani 1 1 d . . . . .
H45A H 0.2329 0.4835 0.4975 0.058 Uiso 1 1 calc GR . . . .
H45B H 0.2180 0.4830 0.5337 0.058 Uiso 1 1 calc GR . . . .
H45C H 0.2025 0.4332 0.5157 0.058 Uiso 1 1 calc GR . . . .
C46 C 0.31340(16) 0.52303(14) 0.53354(12) 0.0416(13) Uani 1 1 d . . . . .
H46A H 0.3197 0.5406 0.5135 0.062 Uiso 1 1 calc GR . . . .
H46B H 0.3433 0.5250 0.5411 0.062 Uiso 1 1 calc GR . . . .
H46C H 0.3018 0.5374 0.5492 0.062 Uiso 1 1 calc GR . . . .
C47 C 0.19348(13) 0.30485(14) 0.57908(11) 0.0248(10) Uani 1 1 d . . . . .
C48 C 0.16142(16) 0.29586(16) 0.55035(13) 0.0541(15) Uani 1 1 d . . . . .
H48A H 0.1805 0.3018 0.5310 0.081 Uiso 1 1 calc GR . . . .
H48B H 0.1482 0.3177 0.5510 0.081 Uiso 1 1 calc GR . . . .
H48C H 0.1349 0.2623 0.5505 0.081 Uiso 1 1 calc GR . . . .
C49 C 0.21569(15) 0.27377(14) 0.57672(12) 0.0416(13) Uani 1 1 d . . . . .
H49A H 0.2373 0.2837 0.5584 0.062 Uiso 1 1 calc GR . . . .
H49B H 0.1902 0.2400 0.5742 0.062 Uiso 1 1 calc GR . . . .
H49C H 0.2342 0.2772 0.5960 0.062 Uiso 1 1 calc GR . . . .
C50 C 0.15513(14) 0.28608(14) 0.60638(12) 0.0378(12) Uani 1 1 d . . . . .
H50A H 0.1321 0.2516 0.6032 0.057 Uiso 1 1 calc GR . . . .
H50B H 0.1378 0.3042 0.6062 0.057 Uiso 1 1 calc GR . . . .
H50C H 0.1715 0.2907 0.6267 0.057 Uiso 1 1 calc GR . . . .
C51 C 0.28913(13) 0.46341(13) 0.64722(10) 0.0227(10) Uani 1 1 d . . . . .
C52 C 0.24280(14) 0.44826(14) 0.66644(11) 0.0318(11) Uani 1 1 d . . . . .
H52A H 0.2512 0.4663 0.6864 0.048 Uiso 1 1 calc GR . . . .
H52B H 0.2268 0.4135 0.6709 0.048 Uiso 1 1 calc GR . . . .
H52C H 0.2210 0.4553 0.6543 0.048 Uiso 1 1 calc GR . . . .
C53 C 0.32488(14) 0.45708(13) 0.66801(11) 0.0286(11) Uani 1 1 d . . . . .
H53A H 0.3328 0.4777 0.6867 0.043 Uiso 1 1 calc GR . . . .
H53B H 0.3544 0.4662 0.6560 0.043 Uiso 1 1 calc GR . . . .
H53C H 0.3103 0.4232 0.6746 0.043 Uiso 1 1 calc GR . . . .
C54 C 0.31214(15) 0.51844(13) 0.64173(11) 0.0343(12) Uani 1 1 d . . . . .
H54A H 0.3202 0.5352 0.6621 0.051 Uiso 1 1 calc GR . . . .
H54B H 0.2892 0.5250 0.6305 0.051 Uiso 1 1 calc GR . . . .
H54C H 0.3416 0.5301 0.6291 0.051 Uiso 1 1 calc GR . . . .
C55 C 0.27044(13) 0.29427(12) 0.70801(10) 0.0180(9) Uani 1 1 d . . . . .
C56 C 0.26381(13) 0.26102(14) 0.73150(10) 0.0254(10) Uani 1 1 d . . . . .
H56 H 0.2901 0.2566 0.7371 0.030 Uiso 1 1 calc R . . . .
C57 C 0.22007(14) 0.23423(15) 0.74695(11) 0.0335(11) Uani 1 1 d . . . . .
H57 H 0.2161 0.2109 0.7624 0.040 Uiso 1 1 calc R . . . .
C58 C 0.18233(14) 0.24196(14) 0.73949(11) 0.0297(11) Uani 1 1 d . . . . .
H58 H 0.1524 0.2246 0.7503 0.036 Uiso 1 1 calc R . . . .
C59 C 0.18801(13) 0.27480(13) 0.71634(10) 0.0229(10) Uani 1 1 d . . . . .
H59 H 0.1618 0.2800 0.7119 0.027 Uiso 1 1 calc R . . . .
C60 C 0.23093(12) 0.30074(12) 0.69907(10) 0.0180(9) Uani 1 1 d . . . . .
C61 C 0.23153(12) 0.33122(12) 0.67336(10) 0.0181(9) Uani 1 1 d . . . . .
H61 H 0.2095 0.3429 0.6748 0.022 Uiso 1 1 calc R . . . .
C62 C 0.35444(12) 0.38857(12) 0.71019(10) 0.0180(9) Uani 1 1 d . . . . .
C63 C 0.32897(13) 0.39255(13) 0.73590(10) 0.0231(10) Uani 1 1 d . . . . .
H63 H 0.2986 0.3657 0.7416 0.028 Uiso 1 1 calc R . . . .
C64 C 0.34730(14) 0.43500(13) 0.75320(11) 0.0275(10) Uani 1 1 d . . . . .
H64 H 0.3298 0.4373 0.7706 0.033 Uiso 1 1 calc R . . . .
C65 C 0.39197(14) 0.47428(14) 0.74456(11) 0.0304(11) Uani 1 1 d . . . . .
H65 H 0.4051 0.5035 0.7563 0.037 Uiso 1 1 calc R . . . .
C66 C 0.41695(13) 0.47085(13) 0.71918(11) 0.0237(10) Uani 1 1 d . . . . .
H66 H 0.4475 0.4979 0.7140 0.028 Uiso 1 1 calc R . . . .
C67 C 0.39901(13) 0.42892(13) 0.70067(10) 0.0184(9) Uani 1 1 d . . . . .
C68 C 0.42786(13) 0.42985(12) 0.67373(10) 0.0186(9) Uani 1 1 d . . . . .
H68 H 0.4614 0.4530 0.6744 0.022 Uiso 1 1 calc R . . . .
C69 C 0.36516(12) 0.30512(12) 0.70692(10) 0.0181(9) Uani 1 1 d . . . . .
C70 C 0.39649(13) 0.32902(14) 0.73211(10) 0.0252(10) Uani 1 1 d . . . . .
H70 H 0.4001 0.3588 0.7393 0.030 Uiso 1 1 calc R . . . .
C71 C 0.42239(14) 0.31030(14) 0.74679(11) 0.0291(11) Uani 1 1 d . . . . .
H71 H 0.4440 0.3273 0.7636 0.035 Uiso 1 1 calc R . . . .
C72 C 0.41625(14) 0.26622(14) 0.73644(11) 0.0297(11) Uani 1 1 d . . . . .
H72 H 0.4334 0.2527 0.7464 0.036 Uiso 1 1 calc R . . . .
C73 C 0.38531(13) 0.24225(14) 0.71173(10) 0.0246(10) Uani 1 1 d . . . . .
H73 H 0.3811 0.2119 0.7052 0.030 Uiso 1 1 calc R . . . .
C74 C 0.35983(12) 0.26110(12) 0.69578(10) 0.0186(9) Uani 1 1 d . . . . .
C75 C 0.33055(13) 0.23376(13) 0.66894(10) 0.0210(9) Uani 1 1 d . . . . .
H75 H 0.3193 0.2000 0.6690 0.025 Uiso 1 1 calc R . . . .
C81 C 0.32719(17) 0.33274(16) 0.49727(14) 0.0562(15) Uani 1 1 d . . . . .
H81 H 0.3302 0.3380 0.5207 0.067 Uiso 1 1 calc R . . . .
C16A C 0.5004(5) 0.3497(4) 0.5176(3) 0.050(3) Uani 0.378(5) 1 d . U P A 2
H16D H 0.5131 0.3338 0.5313 0.075 Uiso 0.378(5) 1 calc GR . P A 2
H16E H 0.5067 0.3456 0.4954 0.075 Uiso 0.378(5) 1 calc GR . P A 2
H16F H 0.4655 0.3351 0.5209 0.075 Uiso 0.378(5) 1 calc GR . P A 2
C17A C 0.5071(5) 0.4232(5) 0.4958(3) 0.055(3) Uani 0.378(5) 1 d . U P A 2
H17D H 0.4718 0.4046 0.4937 0.083 Uiso 0.378(5) 1 calc GR . P A 2
H17E H 0.5220 0.4210 0.4761 0.083 Uiso 0.378(5) 1 calc GR . P A 2
H17F H 0.5173 0.4571 0.5001 0.083 Uiso 0.378(5) 1 calc GR . P A 2
C18A C 0.5766(4) 0.4277(5) 0.5259(4) 0.050(3) Uani 0.378(5) 1 d . U P A 2
H18D H 0.5882 0.4624 0.5261 0.075 Uiso 0.378(5) 1 calc GR . P A 2
H18E H 0.5893 0.4196 0.5072 0.075 Uiso 0.378(5) 1 calc GR . P A 2
H18F H 0.5879 0.4190 0.5451 0.075 Uiso 0.378(5) 1 calc GR . P A 2

loop_
_atom_site_aniso_label
_atom_site_aniso_U_11
_atom_site_aniso_U_22
_atom_site_aniso_U_33
_atom_site_aniso_U_23
_atom_site_aniso_U_13
_atom_site_aniso_U_12
Rh1 0.01793(18) 0.01752(18) 0.01123(18) 0.00004(13) 0.00065(14) 0.00859(14)
Cl1 0.0304(6) 0.0438(7) 0.0118(6) -0.0014(5) -0.0003(5) 0.0166(5)
Cl2 0.0928(12) 0.0743(11) 0.0814(15) 0.0232(10) 0.0110(10) 0.0461(9)
Cl3 0.0741(10) 0.0870(11) 0.0729(14) -0.0189(9) -0.0049(9) 0.0407(9)
Cl4 0.0860(11) 0.0650(9) 0.0510(12) -0.0026(8) 0.0059(8) 0.0361(8)
P1 0.0173(5) 0.0173(5) 0.0117(6) 0.0006(4) 0.0007(4) 0.0092(4)
P2 0.0182(5) 0.0188(5) 0.0148(7) 0.0013(4) -0.0005(4) 0.0088(4)
P3 0.0214(5) 0.0188(5) 0.0138(6) -0.0013(4) -0.0023(4) 0.0110(5)
P4 0.0197(5) 0.0178(5) 0.0178(7) -0.0006(4) 0.0023(5) 0.0093(4)
C1 0.025(2) 0.028(2) 0.015(3) 0.0014(19) 0.0010(19) 0.0047(19)
C2 0.019(2) 0.023(2) 0.019(3) 0.0057(18) -0.0005(18) 0.0058(18)
C3 0.013(2) 0.023(2) 0.012(3) -0.0010(17) 0.0006(17) 0.0043(17)
C4 0.016(2) 0.018(2) 0.020(3) 0.0026(18) 0.0029(18) 0.0032(17)
C5 0.020(2) 0.021(2) 0.021(3) -0.0014(19) 0.0038(19) 0.0067(18)
C6 0.022(2) 0.023(2) 0.023(3) -0.004(2) 0.0007(19) 0.0001(19)
C7 0.024(2) 0.024(2) 0.020(3) 0.0040(19) 0.0013(19) 0.0101(19)
C8 0.046(3) 0.036(3) 0.034(3) 0.009(2) 0.000(2) 0.026(2)
C9 0.035(3) 0.034(3) 0.052(4) 0.015(2) 0.003(2) 0.018(2)
C10 0.045(3) 0.054(3) 0.030(3) 0.007(2) -0.003(2) 0.026(3)
C11 0.019(2) 0.029(2) 0.023(3) 0.000(2) -0.0002(19) 0.0126(19)
C12 0.049(3) 0.045(3) 0.035(4) -0.002(2) -0.019(2) 0.028(2)
C13 0.033(3) 0.037(3) 0.040(4) 0.014(2) 0.006(2) 0.019(2)
C14 0.047(3) 0.083(4) 0.031(4) 0.017(3) 0.013(2) 0.052(3)
C15 0.036(2) 0.043(2) 0.017(3) -0.0055(19) 0.0101(18) 0.0120(19)
C16 0.078(5) 0.100(6) 0.031(6) -0.002(4) 0.013(4) 0.059(5)
C17 0.051(4) 0.070(5) 0.035(5) -0.022(4) -0.002(3) 0.029(4)
C18 0.063(5) 0.059(4) 0.032(5) 0.000(3) 0.021(4) 0.012(3)
C19 0.024(2) 0.017(2) 0.019(3) 0.0009(18) 0.0004(18) 0.0103(18)
C20 0.025(2) 0.020(2) 0.019(3) 0.0006(18) 0.0040(19) 0.0153(18)
C21 0.019(2) 0.016(2) 0.031(3) -0.0002(19) -0.0007(19) 0.0087(17)
C22 0.032(2) 0.018(2) 0.020(3) 0.0009(18) -0.004(2) 0.0159(19)
C23 0.029(2) 0.025(2) 0.018(3) 0.0032(19) 0.0046(19) 0.0155(19)
C24 0.026(2) 0.019(2) 0.023(3) -0.0021(18) 0.0013(19) 0.0136(18)
C25 0.023(2) 0.022(2) 0.021(3) -0.0028(19) 0.0047(19) 0.0090(18)
C26 0.024(2) 0.050(3) 0.037(4) -0.013(2) 0.007(2) -0.002(2)
C27 0.037(3) 0.032(3) 0.040(4) -0.005(2) 0.017(2) 0.012(2)
C28 0.044(3) 0.057(3) 0.038(4) 0.022(3) 0.020(2) 0.027(3)
C29 0.037(3) 0.037(3) 0.018(3) -0.001(2) -0.005(2) 0.019(2)
C30 0.034(3) 0.058(3) 0.029(4) -0.001(3) -0.007(2) 0.013(2)
C31 0.058(3) 0.034(3) 0.033(4) -0.012(2) -0.010(3) 0.019(2)
C32 0.042(3) 0.051(3) 0.021(3) 0.002(2) -0.005(2) 0.023(2)
C33 0.025(2) 0.027(2) 0.021(3) -0.0075(19) 0.0043(19) 0.0145(19)
C34 0.042(3) 0.064(3) 0.044(4) -0.020(3) -0.004(3) 0.031(3)
C35 0.028(2) 0.039(3) 0.040(4) 0.000(2) 0.000(2) 0.018(2)
C36 0.037(3) 0.040(3) 0.043(4) 0.003(2) 0.011(2) 0.018(2)
C37 0.022(2) 0.022(2) 0.023(3) 0.0044(19) 0.0014(19) 0.0133(18)
C38 0.025(2) 0.033(2) 0.021(3) 0.003(2) 0.0006(19) 0.021(2)
C39 0.023(2) 0.034(2) 0.017(3) -0.002(2) -0.0023(18) 0.016(2)
C40 0.019(2) 0.025(2) 0.020(3) -0.0003(19) -0.0017(18) 0.0127(18)
C41 0.020(2) 0.024(2) 0.021(3) 0.0054(18) 0.0021(18) 0.0144(18)
C42 0.022(2) 0.024(2) 0.021(3) -0.0003(19) -0.0043(18) 0.0131(18)
C43 0.031(2) 0.031(2) 0.019(3) 0.008(2) 0.0044(19) 0.017(2)
C44 0.041(3) 0.043(3) 0.022(3) 0.009(2) 0.006(2) 0.021(2)
C45 0.042(3) 0.063(3) 0.024(3) 0.014(2) 0.001(2) 0.036(3)
C46 0.058(3) 0.041(3) 0.027(3) 0.012(2) 0.005(2) 0.026(3)
C47 0.021(2) 0.029(2) 0.022(3) -0.0016(19) -0.0106(19) 0.0110(19)
C48 0.042(3) 0.047(3) 0.055(4) 0.006(3) -0.019(3) 0.008(2)
C49 0.044(3) 0.037(3) 0.040(4) -0.013(2) -0.004(2) 0.017(2)
C50 0.037(3) 0.035(3) 0.036(4) -0.002(2) 0.001(2) 0.013(2)
C51 0.030(2) 0.022(2) 0.021(3) -0.0007(18) -0.0045(19) 0.0161(19)
C52 0.039(3) 0.037(3) 0.025(3) -0.010(2) -0.003(2) 0.023(2)
C53 0.034(2) 0.028(2) 0.025(3) -0.007(2) -0.008(2) 0.016(2)
C54 0.054(3) 0.022(2) 0.029(3) -0.004(2) -0.011(2) 0.020(2)
C55 0.024(2) 0.019(2) 0.012(2) -0.0009(17) 0.0010(17) 0.0116(18)
C56 0.025(2) 0.038(3) 0.018(3) 0.005(2) 0.0009(19) 0.020(2)
C57 0.034(3) 0.036(3) 0.030(3) 0.013(2) 0.012(2) 0.017(2)
C58 0.022(2) 0.036(3) 0.029(3) 0.005(2) 0.009(2) 0.013(2)
C59 0.019(2) 0.026(2) 0.025(3) -0.0040(19) 0.0014(19) 0.0120(18)
C60 0.020(2) 0.017(2) 0.016(3) -0.0011(17) 0.0035(17) 0.0085(17)
C61 0.020(2) 0.022(2) 0.018(3) -0.0038(18) -0.0018(17) 0.0138(18)
C62 0.022(2) 0.021(2) 0.015(3) -0.0031(17) -0.0054(17) 0.0137(18)
C63 0.021(2) 0.027(2) 0.018(3) -0.0007(19) -0.0003(18) 0.0093(18)
C64 0.034(2) 0.032(2) 0.020(3) -0.007(2) -0.001(2) 0.020(2)
C65 0.036(3) 0.029(2) 0.028(3) -0.015(2) -0.009(2) 0.018(2)
C66 0.022(2) 0.024(2) 0.024(3) -0.0033(19) -0.0058(19) 0.0112(18)
C67 0.020(2) 0.022(2) 0.015(3) -0.0034(18) -0.0081(17) 0.0124(18)
C68 0.016(2) 0.019(2) 0.017(3) 0.0016(17) -0.0010(17) 0.0054(17)
C69 0.017(2) 0.022(2) 0.015(3) 0.0044(17) -0.0004(17) 0.0096(17)
C70 0.032(2) 0.031(2) 0.019(3) 0.0009(19) 0.002(2) 0.021(2)
C71 0.030(2) 0.030(2) 0.024(3) 0.002(2) -0.004(2) 0.013(2)
C72 0.033(2) 0.034(3) 0.031(3) 0.008(2) -0.001(2) 0.023(2)
C73 0.030(2) 0.026(2) 0.022(3) 0.0075(19) 0.005(2) 0.017(2)
C74 0.020(2) 0.019(2) 0.018(3) 0.0032(18) 0.0027(18) 0.0109(18)
C75 0.025(2) 0.016(2) 0.024(3) 0.0016(18) 0.0043(19) 0.0107(18)
C81 0.082(4) 0.064(4) 0.024(3) 0.004(3) 0.003(3) 0.036(3)
C16A 0.064(7) 0.049(4) 0.023(8) -0.010(3) 0.007(5) 0.018(4)
C17A 0.065(7) 0.079(7) 0.025(6) 0.000(5) 0.013(5) 0.039(6)
C18A 0.041(4) 0.065(7) 0.031(8) -0.015(5) 0.012(3) 0.017(3)

loop_
_atom_type_symbol
_atom_type_description
_atom_type_scat_dispersion_real
_atom_type_scat_dispersion_imag
_atom_type_scat_source
C C 0.0033 0.0016 'International Tables Vol C Tables 4.2.6.8 and 6.1.1.4'
H H 0.0000 0.0000 'International Tables Vol C Tables 4.2.6.8 and 6.1.1.4'
Cl Cl 0.1484 0.1585 'International Tables Vol C Tables 4.2.6.8 and 6.1.1.4'
P P 0.1023 0.0942 'International Tables Vol C Tables 4.2.6.8 and 6.1.1.4'
Rh Rh -1.1178 0.9187 'International Tables Vol C Tables 4.2.6.8 and 6.1.1.4'

loop_
_geom_angle_atom_site_label_1
_geom_angle_atom_site_label_2
_geom_angle_atom_site_label_3
_geom_angle
_geom_angle_site_symmetry_1
_geom_angle_site_symmetry_3
P1 Rh1 Cl1 175.57(4) . .
P1 Rh1 P2 86.74(4) . .
P1 Rh1 P3 87.37(4) . .
P1 Rh1 P4 87.37(4) . .
P2 Rh1 Cl1 90.09(4) . .
P2 Rh1 P3 121.81(4) . .
P2 Rh1 P4 118.67(4) . .
P3 Rh1 Cl1 91.67(4) . .
P3 Rh1 P4 118.79(4) . .
P4 Rh1 Cl1 96.88(4) . .
C55 P1 Rh1 115.03(13) . .
C55 P1 C62 103.68(17) . .
C55 P1 C69 103.72(17) . .
C62 P1 Rh1 115.22(13) . .
C62 P1 C69 102.97(17) . .
C69 P1 Rh1 114.65(14) . .
C3 P2 Rh1 126.75(13) . .
C68 P2 Rh1 121.47(14) . .
C68 P2 C3 111.77(18) . .
C41 P3 Rh1 125.75(13) . .
C61 P3 Rh1 122.01(13) . .
C61 P3 C41 111.99(18) . .
C19 P4 Rh1 129.93(13) . .
C75 P4 Rh1 120.03(14) . .
C75 P4 C19 109.85(18) . .
C6 C1 C2 124.3(4) . .
C1 C2 C3 117.9(4) . .
C1 C2 C7 113.3(4) . .
C3 C2 C7 128.4(4) . .
C2 C3 P2 119.3(3) . .
C2 C3 C4 118.7(3) . .
C4 C3 P2 120.2(3) . .
C3 C4 C11 126.2(3) . .
C5 C4 C3 117.7(4) . .
C5 C4 C11 116.1(3) . .
C4 C5 C6 123.7(4) . .
C1 C6 C5 116.9(4) . .
C1 C6 C15 121.6(4) . .
C5 C6 C15 121.5(4) . .
C8 C7 C2 117.5(3) . .
C9 C7 C2 107.5(3) . .
C9 C7 C8 105.8(3) . .
C10 C7 C2 112.2(3) . .
C10 C7 C8 103.8(3) . .
C10 C7 C9 109.8(4) . .
C12 C11 C4 110.9(3) . .
C12 C11 C13 110.9(4) . .
C12 C11 C14 105.3(3) . .
C13 C11 C4 111.9(3) . .
C13 C11 C14 105.3(3) . .
C14 C11 C4 112.3(3) . .
C6 C15 C16 112.3(5) . .
C6 C15 C17A 108.9(6) . .
C17 C15 C6 111.4(4) . .
C17 C15 C16 105.0(5) . .
C17 C15 C18 110.6(6) . .
C18 C15 C6 111.1(5) . .
C18 C15 C16 106.1(5) . .
C16A C15 C6 109.1(6) . .
C16A C15 C17A 102.6(8) . .
C18A C15 C6 110.5(6) . .
C18A C15 C16A 117.6(8) . .
C18A C15 C17A 107.5(8) . .
C20 C19 P4 121.4(3) . .
C20 C19 C24 118.7(3) . .
C24 C19 P4 118.6(3) . .
C19 C20 C25 126.1(4) . .
C21 C20 C19 118.3(4) . .
C21 C20 C25 115.5(3) . .
C22 C21 C20 123.2(4) . .
C21 C22 C23 117.0(4) . .
C21 C22 C29 122.4(4) . .
C23 C22 C29 120.5(4) . .
C24 C23 C22 124.2(4) . .
C19 C24 C33 125.3(4) . .
C23 C24 C19 117.5(4) . .
C23 C24 C33 117.1(4) . .
C26 C25 C20 112.4(4) . .
C27 C25 C20 112.1(3) . .
C27 C25 C26 104.7(3) . .
C27 C25 C28 110.6(4) . .
C28 C25 C20 111.3(3) . .
C28 C25 C26 105.3(3) . .
C30 C29 C22 111.7(4) . .
C31 C29 C22 108.9(3) . .
C31 C29 C30 108.1(3) . .
C31 C29 C32 110.3(4) . .
C32 C29 C22 109.2(3) . .
C32 C29 C30 108.6(3) . .
C34 C33 C24 112.0(3) . .
C34 C33 C35 103.0(3) . .
C35 C33 C24 110.4(3) . .
C36 C33 C24 114.2(3) . .
C36 C33 C34 106.9(4) . .
C36 C33 C35 109.7(3) . .
C38 C37 C42 123.6(4) . .
C37 C38 C39 116.8(4) . .
C37 C38 C43 122.6(4) . .
C39 C38 C43 120.4(4) . .
C38 C39 C40 123.9(4) . .
C39 C40 C41 117.5(3) . .
C39 C40 C47 117.0(4) . .
C41 C40 C47 125.3(4) . .
C40 C41 P3 118.4(3) . .
C42 C41 P3 120.7(3) . .
C42 C41 C40 118.7(3) . .
C37 C42 C41 117.9(4) . .
C37 C42 C51 115.9(3) . .
C41 C42 C51 125.9(4) . .
C44 C43 C38 109.8(3) . .
C44 C43 C46 107.8(3) . .
C45 C43 C38 109.5(3) . .
C45 C43 C44 109.1(4) . .
C45 C43 C46 108.8(3) . .
C46 C43 C38 111.7(4) . .
C40 C47 C50 109.9(3) . .
C48 C47 C40 111.3(3) . .
C48 C47 C50 101.1(3) . .
C49 C47 C40 115.2(3) . .
C49 C47 C48 108.8(4) . .
C49 C47 C50 109.7(3) . .
C52 C51 C42 108.7(3) . .
C52 C51 C54 105.8(3) . .
C53 C51 C42 114.7(3) . .
C53 C51 C52 108.6(4) . .
C53 C51 C54 105.9(3) . .
C54 C51 C42 112.8(3) . .
C56 C55 P1 119.5(3) . .
C56 C55 C60 119.4(3) . .
C60 C55 P1 121.0(3) . .
C57 C56 C55 122.1(4) . .
C56 C57 C58 118.8(4) . .
C59 C58 C57 120.2(4) . .
C58 C59 C60 122.5(4) . .
C55 C60 C61 125.3(3) . .
C59 C60 C55 116.8(4) . .
C59 C60 C61 117.9(3) . .
C60 C61 P3 126.1(3) . .
C63 C62 P1 118.6(3) . .
C63 C62 C67 120.1(3) . .
C67 C62 P1 121.3(3) . .
C64 C63 C62 121.2(4) . .
C63 C64 C65 118.8(4) . .
C66 C65 C64 120.4(4) . .
C65 C66 C67 122.4(4) . .
C62 C67 C68 125.3(3) . .
C66 C67 C62 117.0(4) . .
C66 C67 C68 117.7(3) . .
C67 C68 P2 126.6(3) . .
C70 C69 P1 119.0(3) . .
C70 C69 C74 119.7(3) . .
C74 C69 P1 121.2(3) . .
C71 C70 C69 121.6(4) . .
C70 C71 C72 118.9(4) . .
C73 C72 C71 120.0(4) . .
C72 C73 C74 122.3(4) . .
C69 C74 C75 125.5(3) . .
C73 C74 C69 117.4(4) . .
C73 C74 C75 117.1(3) . .
C74 C75 P4 127.3(3) . .
Cl3 C81 Cl2 110.5(3) . .
Cl3 C81 Cl4 110.8(3) . .
Cl4 C81 Cl2 109.9(3) . .

loop_
_geom_bond_atom_site_label_1
_geom_bond_atom_site_label_2
_geom_bond_distance
_geom_bond_site_symmetry_2
Rh1 Cl1 2.4192(12) .
Rh1 P1 2.2189(11) .
Rh1 P2 2.2673(10) .
Rh1 P3 2.2691(10) .
Rh1 P4 2.3032(10) .
Cl2 C81 1.762(5) .
Cl3 C81 1.750(5) .
Cl4 C81 1.748(5) .
P1 C55 1.820(4) .
P1 C62 1.823(4) .
P1 C69 1.828(4) .
P2 C3 1.848(4) .
P2 C68 1.671(4) .
P3 C41 1.854(4) .
P3 C61 1.672(4) .
P4 C19 1.860(4) .
P4 C75 1.674(4) .
C1 C2 1.387(5) .
C1 C6 1.371(5) .
C2 C3 1.435(5) .
C2 C7 1.550(5) .
C3 C4 1.444(5) .
C4 C5 1.390(5) .
C4 C11 1.556(6) .
C5 C6 1.389(6) .
C6 C15 1.539(6) .
C7 C8 1.542(6) .
C7 C9 1.535(5) .
C7 C10 1.522(6) .
C11 C12 1.514(6) .
C11 C13 1.524(5) .
C11 C14 1.546(5) .
C15 C16 1.594(9) .
C15 C17 1.479(9) .
C15 C18 1.509(8) .
C15 C16A 1.461(12) .
C15 C17A 1.652(14) .
C15 C18A 1.449(12) .
C19 C20 1.427(5) .
C19 C24 1.449(5) .
C20 C21 1.396(6) .
C20 C25 1.560(5) .
C21 C22 1.381(6) .
C22 C23 1.388(5) .
C22 C29 1.544(6) .
C23 C24 1.378(5) .
C24 C33 1.563(5) .
C25 C26 1.546(5) .
C25 C27 1.516(5) .
C25 C28 1.530(6) .
C29 C30 1.542(5) .
C29 C31 1.523(5) .
C29 C32 1.523(6) .
C33 C34 1.533(6) .
C33 C35 1.561(6) .
C33 C36 1.505(5) .
C37 C38 1.377(6) .
C37 C42 1.397(5) .
C38 C39 1.386(5) .
C38 C43 1.541(6) .
C39 C40 1.387(5) .
C40 C41 1.444(6) .
C40 C47 1.560(5) .
C41 C42 1.428(5) .
C42 C51 1.565(6) .
C43 C44 1.532(6) .
C43 C45 1.527(5) .
C43 C46 1.540(5) .
C47 C48 1.521(6) .
C47 C49 1.485(5) .
C47 C50 1.568(6) .
C51 C52 1.539(5) .
C51 C53 1.533(5) .
C51 C54 1.547(5) .
C55 C56 1.391(5) .
C55 C60 1.428(5) .
C56 C57 1.384(5) .
C57 C58 1.383(5) .
C58 C59 1.379(6) .
C59 C60 1.402(5) .
C60 C61 1.453(5) .
C62 C63 1.401(5) .
C62 C67 1.420(5) .
C63 C64 1.387(5) .
C64 C65 1.398(5) .
C65 C66 1.375(6) .
C66 C67 1.403(5) .
C67 C68 1.456(5) .
C69 C70 1.398(5) .
C69 C74 1.410(5) .
C70 C71 1.387(5) .
C71 C72 1.392(5) .
C72 C73 1.378(6) .
C73 C74 1.404(5) .
C74 C75 1.453(5) .
